data_4000288
_journal_name_full 'Chemistry of Materials'
_journal_paper_doi 10.1021/cm034222i
_journal_year 2003
_chemical_formula_sum 'C7 H4 Br0.08 I1.19 S2 Se4'
_chemical_formula_weight 625.48
_space_group_IT_number 62
_symmetry_cell_setting orthorhombic
_symmetry_space_group_name_Hall '-P 2ac 2n'
_symmetry_space_group_name_H-M 'P n m a'
_cell_angle_alpha 90
_cell_angle_beta 90
_cell_angle_gamma 90
_cell_formula_units_Z 4
_cell_length_a 4.010(2)
_cell_length_b 12.543(2)
_cell_length_c 25.584(2)
_cell_measurement_reflns_used 25
_cell_measurement_temperature 296.2
_cell_measurement_theta_max 15.0
_cell_measurement_theta_min 14.4
_cell_volume 1286.7(5)
_diffrn_measured_fraction_theta_full 0.9987
_diffrn_measured_fraction_theta_max 0.9987
_diffrn_measurement_device_type 'Rigaku AFC7R'
_diffrn_measurement_method \w
_diffrn_radiation_type 'Mo K\a'
_diffrn_radiation_wavelength 0.7107
_diffrn_reflns_av_R_equivalents ?
_diffrn_reflns_limit_h_max 0
_diffrn_reflns_limit_h_min -5
_diffrn_reflns_limit_k_max 16
_diffrn_reflns_limit_k_min 0
_diffrn_reflns_limit_l_max 33
_diffrn_reflns_limit_l_min 0
_diffrn_reflns_number 1548
_diffrn_reflns_theta_full 27.50
_diffrn_reflns_theta_max 27.50
_diffrn_standards_decay_% 0.30
_diffrn_standards_interval_count 150
_diffrn_standards_number 3
_exptl_absorpt_coefficient_mu 14.797
_exptl_absorpt_correction_T_max 0.998
_exptl_absorpt_correction_T_min 0.826
_exptl_absorpt_correction_type psi-scan
_exptl_absorpt_process_details '(North, Phillips & Mathews, 1968)'
_exptl_crystal_colour golden-olive
_exptl_crystal_density_diffrn 3.229
_exptl_crystal_density_meas ?
_exptl_crystal_density_method 'not measured'
_exptl_crystal_description needle
_exptl_crystal_size_max 0.500
_exptl_crystal_size_mid 0.030
_exptl_crystal_size_min 0.020
_exptl_crystal_size_rad ?
_refine_diff_density_max 0.61
_refine_diff_density_min -0.48
_refine_ls_abs_structure_details ?
_refine_ls_abs_structure_Flack ?
_refine_ls_extinction_coef 0.00090(6)
_refine_ls_extinction_method 'Zachariasen(1967) type 2 Gaussian isotropic'
_refine_ls_goodness_of_fit_ref 1.662
_refine_ls_hydrogen_treatment noref
_refine_ls_number_parameters 75
_refine_ls_number_reflns 1030
_refine_ls_R_factor_gt 0.0269
_refine_ls_shift/su_max 0.0005
_refine_ls_structure_factor_coef F
_refine_ls_weighting_details 'w = 1/[\s^2^(Fo) + 0.00000|Fo|^2^]'
_refine_ls_weighting_scheme calc
_refine_ls_wR_factor_ref 0.0235
_reflns_number_gt 1030
_reflns_number_total 1548
_reflns_threshold_expression F^2^>3.0\s(F^2^)
_cod_original_sg_symbol_H-M 'P 21/n 21/m 21/a'
_cod_original_formula_sum 'C7 H4 Br0.08 I1.19 S2 Se4 '
_cod_database_code 4000288

loop_
_symmetry_equiv_pos_as_xyz
x,y,z
1/2+x,1/2-y,1/2-z
-x,1/2+y,-z
1/2-x,-y,1/2+z
-x,-y,-z
1/2-x,1/2+y,1/2+z
x,1/2-y,z
1/2+x,y,1/2-z

loop_
_atom_site_label
_atom_site_type_symbol
_atom_site_fract_x
_atom_site_fract_y
_atom_site_fract_z
_atom_site_U_iso_or_equiv
_atom_site_adp_type
_atom_site_occupancy
_atom_site_calc_flag
_atom_site_refinement_flags
_atom_site_disorder_assembly
_atom_site_disorder_group
I(1) I 0.227(8) 0.07798(6) 0.7530(2) 0.299(4) Uani 0.62 d P . .
Se(1) Se -0.2876(2) 0.12197(4) 0.48526(2) 0.0368(2) Uani 1.00 d . . .
Se(2) Se 0.0833(2) 0.12269(5) 0.36673(3) 0.0402(2) Uani 1.00 d . . .
S(1) S -0.5700(5) 0.1308(1) 0.60066(6) 0.0470(5) Uani 1.00 d . . .
C(1) C -0.733(3) 0.2500 0.6314(3) 0.046(3) Uani 1.00 d S . .
C(2) C -0.441(1) 0.1968(4) 0.5444(2) 0.032(2) Uani 1.00 d . . .
C(3) C -0.178(2) 0.2500 0.4490(3) 0.033(2) Uani 1.00 d S . .
C(4) C -0.027(2) 0.2500 0.4027(3) 0.033(2) Uani 1.00 d S . .
C(5) C 0.278(2) 0.1970(5) 0.3110(2) 0.046(2) Uani 1.00 d . . .
H(1) H -0.6769 0.2500 0.6683 0.0507 Uiso 1.00 calc S . .
H(2) H -0.9747 0.2500 0.6296 0.0507 Uiso 1.00 calc S . .
H(3) H 0.3792 0.1579 0.2820 0.0507 Uiso 1.00 calc . . .

loop_
_atom_type_symbol
_atom_type_description
_atom_type_scat_dispersion_real
_atom_type_scat_dispersion_imag
_atom_type_scat_source
C C 0.003 0.002
;International Tables for Crystallography
(1992, Vol. C, Tables 4.2.6.8 and 6.1.1.1)
;
H H 0.000 0.000
;International Tables for Crystallography
(1992, Vol. C, Table 6.1.1.2)
;
S S 0.125 0.123
;International Tables for Crystallography
(1992, Vol. C, Tables 4.2.6.8 and 6.1.1.1)
;
Se Se -0.093 2.226
;International Tables for Crystallography
(1992, Vol. C, Tables 4.2.6.8 and 6.1.1.1)
;
Br Br -0.290 2.459
;International Tables for Crystallography
(1992, Vol. C, Tables 4.2.6.8 and 6.1.1.1)
;
I I -0.474 1.812
;International Tables for Crystallography
(1992, Vol. C, Tables 4.2.6.8 and 6.1.1.1)
;
